data_4125018
loop_
_publ_author_name
'Piotrowski, David W.'
'Kamlet, Adam S.'
'Dechert-Schmitt, Anne-Marie R'
'Yan, Jiangli'
'Brandt, Thomas A.'
'Xiao, Jun'
'Wei, Liuqing'
'Barrila, Mark T.'

_publ_section_title
;
 Regio- and Enantioselective Synthesis of Azole Hemiaminal Esters by Lewis
 Base Catalyzed Dynamic Kinetic Resolution.
;
_journal_issue 14
_journal_name_full 'Journal of the American Chemical Society'
_journal_page_first 4818
_journal_page_last 4823
_journal_paper_doi 10.1021/jacs.6b00207
_journal_volume 138
_journal_year 2016
_chemical_absolute_configuration ad
_chemical_formula_sum 'C24 H20 F N5 O4'
_chemical_formula_weight 461.45
_space_group_crystal_system trigonal
_space_group_IT_number 152
_space_group_name_Hall 'P 31 2"'
_space_group_name_H-M_alt 'P 31 2 1'
_symmetry_space_group_name_Hall 'P 31 2"'
_symmetry_space_group_name_H-M 'P 31 2 1'
_atom_sites_solution_hydrogens geom
_audit_creation_method SHELXL-2014/7
_cell_angle_alpha 90
_cell_angle_beta 90
_cell_angle_gamma 120
_cell_formula_units_Z 6
_cell_length_a 11.73880(10)
_cell_length_b 11.73880(10)
_cell_length_c 27.4082(4)
_cell_measurement_reflns_used 9853
_cell_measurement_temperature 123(2)
_cell_measurement_theta_max 67.91
_cell_measurement_theta_min 4.35
_cell_volume 3270.83(6)
_computing_cell_refinement 'Bruker SAINT'
_computing_data_collection 'Bruker APEX2'
_computing_data_reduction 'Bruker SAINT'
_computing_molecular_graphics 'Bruker SHELXTL'
_computing_publication_material 'Bruker SHELXTL'
_computing_structure_refinement 'SHELXL-2014/7 (Sheldrick, 2014)'
_computing_structure_solution 'SHELXS-97 (Sheldrick, 2008)'
_diffrn_ambient_temperature 123(2)
_diffrn_measured_fraction_theta_full 0.997
_diffrn_measured_fraction_theta_max 0.991
_diffrn_measurement_device_type 'Bruker APEX-II CCD'
_diffrn_measurement_method '\f and \w scans'
_diffrn_radiation_type CuK\a
_diffrn_radiation_wavelength 1.54178
_diffrn_reflns_av_R_equivalents 0.0289
_diffrn_reflns_av_unetI/netI 0.0133
_diffrn_reflns_Laue_measured_fraction_full 0.997
_diffrn_reflns_Laue_measured_fraction_max 0.991
_diffrn_reflns_limit_h_max 14
_diffrn_reflns_limit_h_min -14
_diffrn_reflns_limit_k_max 14
_diffrn_reflns_limit_k_min -13
_diffrn_reflns_limit_l_max 32
_diffrn_reflns_limit_l_min -30
_diffrn_reflns_number 33122
_diffrn_reflns_point_group_measured_fraction_full 0.995
_diffrn_reflns_point_group_measured_fraction_max 0.988
_diffrn_reflns_theta_full 67.679
_diffrn_reflns_theta_max 68.718
_diffrn_reflns_theta_min 4.349
_diffrn_source 'rotating anode'
_exptl_absorpt_coefficient_mu 0.871
_exptl_absorpt_correction_T_max 1.0
_exptl_absorpt_correction_T_min 0.928
_exptl_absorpt_correction_type empirical
_exptl_absorpt_process_details sadabs
_exptl_crystal_colour colourless
_exptl_crystal_density_diffrn 1.406
_exptl_crystal_description PRISM
_exptl_crystal_F_000 1440
_exptl_crystal_size_max 0.380
_exptl_crystal_size_mid 0.180
_exptl_crystal_size_min 0.100
_refine_diff_density_max 0.495
_refine_diff_density_min -0.353
_refine_diff_density_rms 0.041
_refine_ls_abs_structure_details
; 
 Flack x determined using 1623 quotients [(I+)-(I-)]/[(I+)+(I-)] 
 (Parsons, Flack and Wagner, Acta Cryst. B69 (2013) 249-259). 
;
_refine_ls_abs_structure_Flack 0.00(4)
_refine_ls_extinction_method none
_refine_ls_goodness_of_fit_ref 1.051
_refine_ls_hydrogen_treatment constr
_refine_ls_matrix_type full
_refine_ls_number_parameters 319
_refine_ls_number_reflns 3989
_refine_ls_number_restraints 0
_refine_ls_restrained_S_all 1.051
_refine_ls_R_factor_all 0.0390
_refine_ls_R_factor_gt 0.0382
_refine_ls_shift/su_max 0.000
_refine_ls_shift/su_mean 0.000
_refine_ls_structure_factor_coef Fsqd
_refine_ls_weighting_details 'w=1/[\s^2^(Fo^2^)+(0.0461P)^2^+1.4521P] where P=(Fo^2^+2Fc^2^)/3'
_refine_ls_weighting_scheme calc
_refine_ls_wR_factor_gt 0.0952
_refine_ls_wR_factor_ref 0.0961
_reflns_Friedel_coverage 0.727
_reflns_Friedel_fraction_full 0.993
_reflns_Friedel_fraction_max 0.984
_reflns_number_gt 3903
_reflns_number_total 3989
_reflns_threshold_expression 'I > 2\s(I)'
_cod_data_source_file ja6b00207_si_002.cif
_cod_data_source_block Z694
_cod_depositor_comments 'Adding full bibliography for 4125018--4125020.cif.'
_cod_original_cell_volume 3270.83(7)
_cod_database_code 4125018
_shelx_space_group_comment
; 
The symmetry employed for this shelxl refinement is uniquely defined 
by the following loop, which should always be used as a source of 
symmetry information in preference to the above space-group names. 
They are only intended as comments. 
;
_shelx_estimated_absorpt_t_min 0.733
_shelx_estimated_absorpt_t_max 0.918

loop_
_space_group_symop_operation_xyz
'x, y, z'
'-y, x-y, z+1/3'
'-x+y, -x, z+2/3'
'y, x, -z'
'x-y, -y, -z+2/3'
'-x, -x+y, -z+1/3'

loop_
_atom_site_label
_atom_site_type_symbol
_atom_site_fract_x
_atom_site_fract_y
_atom_site_fract_z
_atom_site_U_iso_or_equiv
_atom_site_adp_type
_atom_site_occupancy
_atom_site_site_symmetry_order
_atom_site_calc_flag
_atom_site_refinement_flags_posn
_atom_site_refinement_flags_adp
_atom_site_refinement_flags_occupancy
_atom_site_disorder_assembly
_atom_site_disorder_group
N1 N 0.3909(2) 1.0241(2) 0.04463(7) 0.0273(4) Uani 1 1 d . . . . .
N2 N 0.3044(2) 1.0034(2) 0.07967(8) 0.0289(5) Uani 1 1 d . . . . .
N3 N 0.1888(2) 0.8965(3) 0.07361(9) 0.0474(7) Uani 1 1 d . . . . .
N4 N 0.1977(2) 0.8427(3) 0.03283(9) 0.0475(7) Uani 1 1 d . . . . .
N5 N 0.1611(3) 0.6577(3) 0.44700(10) 0.0567(8) Uani 1 1 d . . . . .
O1 O 0.24036(18) 1.14459(18) 0.11407(6) 0.0313(4) Uani 1 1 d . . . . .
O2 O 0.3705(2) 1.28630(19) 0.05653(7) 0.0390(5) Uani 1 1 d . . . . .
O3 O 0.2306(3) 0.6196(4) 0.46201(12) 0.1136(16) Uani 1 1 d . . . . .
O4 O 0.0680(4) 0.6498(3) 0.47035(11) 0.0951(13) Uani 1 1 d . . . . .
C1 C 0.2863(3) 0.7856(3) -0.05798(10) 0.0346(6) Uani 1 1 d . . . . .
H1 H 0.2014 0.7240 -0.0461 0.042 Uiso 1 1 calc R U . . .
C2 C 0.3291(3) 0.7640(3) -0.10232(10) 0.0400(7) Uani 1 1 d . . . . .
H2 H 0.2735 0.6874 -0.1207 0.048 Uiso 1 1 calc R U . . .
C3 C 0.4526(3) 0.8537(3) -0.11989(10) 0.0418(7) Uani 1 1 d . . . . .
H3 H 0.4815 0.8389 -0.1504 0.050 Uiso 1 1 calc R U . . .
C4 C 0.5344(3) 0.9653(3) -0.09289(10) 0.0374(6) Uani 1 1 d . . . . .
H4A H 0.6193 1.0265 -0.1049 0.045 Uiso 1 1 calc R U . . .
C5 C 0.4927(3) 0.9878(3) -0.04847(9) 0.0310(5) Uani 1 1 d . . . . .
H5 H 0.5488 1.0643 -0.0301 0.037 Uiso 1 1 calc R U . . .
C6 C 0.3682(3) 0.8980(2) -0.03085(9) 0.0286(5) Uani 1 1 d . . . . .
C7 C 0.3214(2) 0.9216(2) 0.01560(9) 0.0277(5) Uani 1 1 d . . . . .
C8 C 0.3290(2) 1.0969(2) 0.11987(9) 0.0273(5) Uani 1 1 d . . . . .
H8 H 0.4216 1.1717 0.1180 0.033 Uiso 1 1 calc R U . . .
C9 C 0.2709(3) 1.2407(2) 0.07997(9) 0.0283(5) Uani 1 1 d . . . . .
C10 C 0.1651(3) 1.2768(3) 0.07727(10) 0.0358(6) Uani 1 1 d . . . . .
H10 H 0.1831 1.3356 0.0484 0.043 Uiso 1 1 calc R U . . .
C11 C 0.0301(3) 1.1551(4) 0.07065(17) 0.0658(11) Uani 1 1 d . . . . .
H11A H 0.0313 1.1060 0.0419 0.099 Uiso 1 1 calc R U . . .
H11B H -0.0359 1.1819 0.0661 0.099 Uiso 1 1 calc R U . . .
H11C H 0.0082 1.0992 0.0997 0.099 Uiso 1 1 calc R U . . .
C12 C 0.1688(4) 1.3526(4) 0.12316(12) 0.0528(8) Uani 1 1 d . . . . .
H12A H 0.1501 1.2961 0.1518 0.079 Uiso 1 1 calc R U . . .
H12B H 0.1025 1.3798 0.1205 0.079 Uiso 1 1 calc R U . . .
H12C H 0.2562 1.4307 0.1265 0.079 Uiso 1 1 calc R U . . .
C13 C 0.3049(2) 1.0314(2) 0.16889(9) 0.0266(5) Uani 1 1 d . . . . .
C14 C 0.4066(2) 1.0296(2) 0.19364(9) 0.0262(5) Uani 1 1 d . . . . .
H14 H 0.4921 1.0705 0.1797 0.031 Uiso 1 1 calc R U . . .
C15 C 0.3846(2) 0.9684(2) 0.23866(9) 0.0258(5) Uani 1 1 d . . . . .
H15 H 0.4554 0.9680 0.2553 0.031 Uiso 1 1 calc R U . . .
C16 C 0.2596(2) 0.9073(2) 0.25986(9) 0.0264(5) Uani 1 1 d . . . . .
C17 C 0.1580(2) 0.9093(3) 0.23431(10) 0.0356(6) Uani 1 1 d . . . . .
H17 H 0.0721 0.8681 0.2480 0.043 Uiso 1 1 calc R U . . .
C18 C 0.1801(3) 0.9701(3) 0.18967(10) 0.0365(6) Uani 1 1 d . . . . .
H18 H 0.1095 0.9702 0.1728 0.044 Uiso 1 1 calc R U . . .
F1 F 0.3725(2) 0.6992(2) 0.38654(7) 0.0429(7) Uani 0.748(5) 1 d . . P A 1
C19 C 0.2362(2) 0.8429(2) 0.30839(9) 0.0270(5) Uani 0.748(5) 1 d . . P A 1
C20 C 0.3191(3) 0.7996(2) 0.32633(9) 0.0294(5) Uani 0.748(5) 1 d . . P A 1
H20 H 0.3929 0.8126 0.3077 0.035 Uiso 0.748(5) 1 calc R U P A 1
C21 C 0.2944(3) 0.7380(3) 0.37095(9) 0.0354(6) Uani 0.748(5) 1 d . . P A 1
C22 C 0.1876(3) 0.7181(3) 0.39889(9) 0.0378(7) Uani 0.748(5) 1 d . . P A 1
C23 C 0.1054(3) 0.7610(3) 0.38133(10) 0.0387(7) Uani 0.748(5) 1 d . . P A 1
H23 H 0.0320 0.7480 0.4002 0.046 Uiso 0.748(5) 1 calc R U P A 1
C24 C 0.1285(3) 0.8221(3) 0.33686(10) 0.0343(6) Uani 0.748(5) 1 d . . P A 1
H24 H 0.0707 0.8507 0.3252 0.041 Uiso 0.748(5) 1 calc R U P A 1
F1B F 0.0198(7) 0.7339(8) 0.4120(3) 0.053(2) Uani 0.252(5) 1 d . . P A 2
C19B C 0.2362(2) 0.8429(2) 0.30839(9) 0.0270(5) Uani 0.252(5) 1 d . . P A 2
C24B C 0.3191(3) 0.7996(2) 0.32633(9) 0.0294(5) Uani 0.252(5) 1 d . . P A 2
H24B H 0.3929 0.8126 0.3077 0.035 Uiso 0.252(5) 1 calc R U P A 2
C23B C 0.2944(3) 0.7380(3) 0.37095(9) 0.0354(6) Uani 0.252(5) 1 d . . P A 2
H23B H 0.3515 0.7087 0.3828 0.042 Uiso 0.252(5) 1 calc R U P A 2
C22B C 0.1876(3) 0.7181(3) 0.39889(9) 0.0378(7) Uani 0.252(5) 1 d . . P A 2
C21B C 0.1054(3) 0.7610(3) 0.38133(10) 0.0387(7) Uani 0.252(5) 1 d . . P A 2
C20B C 0.1285(3) 0.8221(3) 0.33686(10) 0.0343(6) Uani 0.252(5) 1 d . . P A 2
H20B H 0.0707 0.8507 0.3252 0.041 Uiso 0.252(5) 1 calc R U P A 2

loop_
_atom_site_aniso_label
_atom_site_aniso_U_11
_atom_site_aniso_U_22
_atom_site_aniso_U_33
_atom_site_aniso_U_23
_atom_site_aniso_U_13
_atom_site_aniso_U_12
N1 0.0239(10) 0.0282(11) 0.0299(11) 0.0014(8) 0.0008(8) 0.0130(9)
N2 0.0230(10) 0.0297(11) 0.0304(11) 0.0004(9) 0.0000(8) 0.0105(9)
N3 0.0270(12) 0.0446(14) 0.0500(14) -0.0141(12) 0.0051(10) 0.0024(11)
N4 0.0319(12) 0.0448(14) 0.0468(14) -0.0141(11) 0.0033(11) 0.0049(11)
N5 0.071(2) 0.0325(13) 0.0363(14) 0.0048(11) 0.0024(15) 0.0030(14)
O1 0.0314(9) 0.0350(10) 0.0317(9) 0.0077(7) 0.0040(7) 0.0196(8)
O2 0.0356(11) 0.0349(10) 0.0416(11) 0.0093(8) 0.0063(9) 0.0140(9)
O3 0.074(2) 0.160(4) 0.079(2) 0.079(2) -0.0002(17) 0.038(2)
O4 0.162(4) 0.0616(17) 0.0662(17) 0.0319(14) 0.071(2) 0.060(2)
C1 0.0356(14) 0.0324(14) 0.0366(14) -0.0027(11) -0.0095(12) 0.0176(12)
C2 0.0526(18) 0.0402(15) 0.0318(13) -0.0082(12) -0.0152(13) 0.0267(14)
C3 0.060(2) 0.0508(18) 0.0254(13) -0.0019(12) -0.0030(13) 0.0361(16)
C4 0.0410(15) 0.0397(16) 0.0352(14) 0.0060(12) 0.0031(12) 0.0229(13)
C5 0.0364(14) 0.0328(14) 0.0281(12) -0.0003(10) -0.0047(10) 0.0205(12)
C6 0.0326(13) 0.0304(13) 0.0283(12) -0.0005(10) -0.0068(10) 0.0198(11)
C7 0.0249(12) 0.0287(13) 0.0304(12) 0.0010(10) -0.0036(10) 0.0139(10)
C8 0.0228(11) 0.0279(12) 0.0300(12) 0.0002(10) 0.0002(9) 0.0118(10)
C9 0.0325(14) 0.0239(12) 0.0255(12) -0.0008(10) -0.0031(10) 0.0120(11)
C10 0.0394(15) 0.0330(15) 0.0370(14) 0.0071(11) -0.0032(12) 0.0195(12)
C11 0.0396(18) 0.0487(19) 0.109(3) 0.008(2) -0.023(2) 0.0222(16)
C12 0.069(2) 0.061(2) 0.0493(18) 0.0024(16) 0.0035(16) 0.0491(19)
C13 0.0238(12) 0.0243(12) 0.0310(12) -0.0008(10) 0.0010(10) 0.0116(10)
C14 0.0229(11) 0.0260(12) 0.0306(12) -0.0006(10) 0.0024(9) 0.0130(10)
C15 0.0244(12) 0.0262(12) 0.0295(12) -0.0018(10) 0.0002(9) 0.0145(10)
C16 0.0252(12) 0.0225(11) 0.0310(12) -0.0024(9) 0.0018(9) 0.0116(10)
C17 0.0214(12) 0.0397(15) 0.0439(15) 0.0095(12) 0.0076(11) 0.0138(11)
C18 0.0225(13) 0.0410(15) 0.0422(15) 0.0082(12) -0.0020(11) 0.0130(12)
F1 0.0490(14) 0.0556(15) 0.0388(12) 0.0120(10) 0.0001(10) 0.0371(12)
C19 0.0266(12) 0.0209(11) 0.0295(12) -0.0034(9) 0.0000(10) 0.0088(10)
C20 0.0337(13) 0.0233(12) 0.0284(12) -0.0015(10) 0.0008(10) 0.0122(10)
C21 0.0432(16) 0.0273(13) 0.0315(14) -0.0018(10) -0.0067(12) 0.0145(12)
C22 0.0457(16) 0.0248(12) 0.0254(12) -0.0006(10) 0.0026(11) 0.0044(12)
C23 0.0373(15) 0.0293(14) 0.0369(15) -0.0025(11) 0.0106(12) 0.0072(12)
C24 0.0324(13) 0.0296(13) 0.0373(14) 0.0003(11) 0.0059(11) 0.0128(11)
F1B 0.040(4) 0.068(5) 0.046(4) 0.003(3) 0.015(3) 0.022(4)
C19B 0.0266(12) 0.0209(11) 0.0295(12) -0.0034(9) 0.0000(10) 0.0088(10)
C24B 0.0337(13) 0.0233(12) 0.0284(12) -0.0015(10) 0.0008(10) 0.0122(10)
C23B 0.0432(16) 0.0273(13) 0.0315(14) -0.0018(10) -0.0067(12) 0.0145(12)
C22B 0.0457(16) 0.0248(12) 0.0254(12) -0.0006(10) 0.0026(11) 0.0044(12)
C21B 0.0373(15) 0.0293(14) 0.0369(15) -0.0025(11) 0.0106(12) 0.0072(12)
C20B 0.0324(13) 0.0296(13) 0.0373(14) 0.0003(11) 0.0059(11) 0.0128(11)

loop_
_atom_type_symbol
_atom_type_description
_atom_type_scat_dispersion_real
_atom_type_scat_dispersion_imag
_atom_type_scat_source
C C 0.0181 0.0091 'International Tables Vol C Tables 4.2.6.8 and 6.1.1.4'
H H 0.0000 0.0000 'International Tables Vol C Tables 4.2.6.8 and 6.1.1.4'
N N 0.0311 0.0180 'International Tables Vol C Tables 4.2.6.8 and 6.1.1.4'
O O 0.0492 0.0322 'International Tables Vol C Tables 4.2.6.8 and 6.1.1.4'
F F 0.0727 0.0534 'International Tables Vol C Tables 4.2.6.8 and 6.1.1.4'

loop_
_geom_angle_atom_site_label_1
_geom_angle_atom_site_label_2
_geom_angle_atom_site_label_3
_geom_angle
C7 N1 N2 101.5(2)
N3 N2 N1 114.3(2)
N3 N2 C8 121.8(2)
N1 N2 C8 123.7(2)
N4 N3 N2 105.9(2)
N3 N4 C7 106.4(2)
O3 N5 O4 123.1(3)
O3 N5 C22B 118.6(3)
O4 N5 C22B 118.3(3)
O3 N5 C22 118.6(3)
O4 N5 C22 118.3(3)
C9 O1 C8 117.5(2)
C2 C1 C6 119.9(3)
C3 C2 C1 120.2(3)
C2 C3 C4 119.9(3)
C5 C4 C3 120.3(3)
C4 C5 C6 119.8(2)
C5 C6 C1 119.8(2)
C5 C6 C7 120.6(2)
C1 C6 C7 119.7(2)
N1 C7 N4 111.9(2)
N1 C7 C6 124.9(2)
N4 C7 C6 123.2(2)
O1 C8 N2 107.49(19)
O1 C8 C13 108.37(19)
N2 C8 C13 111.7(2)
O2 C9 O1 121.9(2)
O2 C9 C10 127.3(2)
O1 C9 C10 110.7(2)
C9 C10 C11 111.1(2)
C9 C10 C12 109.7(2)
C11 C10 C12 110.9(3)
C14 C13 C18 119.0(2)
C14 C13 C8 120.2(2)
C18 C13 C8 120.7(2)
C13 C14 C15 120.5(2)
C14 C15 C16 120.8(2)
C17 C16 C15 118.1(2)
C17 C16 C19B 121.0(2)
C15 C16 C19B 120.9(2)
C17 C16 C19 121.0(2)
C15 C16 C19 120.9(2)
C18 C17 C16 121.0(2)
C17 C18 C13 120.7(2)
C20 C19 C24 118.3(2)
C20 C19 C16 121.1(2)
C24 C19 C16 120.6(2)
C21 C20 C19 120.2(2)
F1 C21 C20 118.9(3)
F1 C21 C22 120.2(2)
C20 C21 C22 120.9(3)
C23 C22 C21 119.0(2)
C23 C22 N5 118.4(3)
C21 C22 N5 122.5(3)
C24 C23 C22 120.6(3)
C23 C24 C19 120.8(3)
C24B C19B C20B 118.3(2)
C24B C19B C16 121.1(2)
C20B C19B C16 120.6(2)
C23B C24B C19B 120.2(2)
C24B C23B C22B 120.9(3)
C21B C22B C23B 119.0(2)
C21B C22B N5 118.4(3)
C23B C22B N5 122.5(3)
F1B C21B C20B 131.9(5)
F1B C21B C22B 107.4(5)
C20B C21B C22B 120.6(3)
C21B C20B C19B 120.8(3)

loop_
_geom_bond_atom_site_label_1
_geom_bond_atom_site_label_2
_geom_bond_distance
N1 C7 1.328(3)
N1 N2 1.329(3)
N2 N3 1.319(3)
N2 C8 1.478(3)
N3 N4 1.313(3)
N4 C7 1.358(3)
N5 O3 1.183(5)
N5 O4 1.228(5)
N5 C22B 1.456(4)
N5 C22 1.456(4)
O1 C9 1.368(3)
O1 C8 1.416(3)
O2 C9 1.201(3)
C1 C2 1.386(4)
C1 C6 1.396(4)
C2 C3 1.384(4)
C3 C4 1.388(4)
C4 C5 1.386(4)
C5 C6 1.392(4)
C6 C7 1.467(4)
C8 C13 1.503(3)
C9 C10 1.501(4)
C10 C11 1.524(4)
C10 C12 1.529(4)
C13 C14 1.383(3)
C13 C18 1.390(3)
C14 C15 1.385(3)
C15 C16 1.397(3)
C16 C17 1.394(4)
C16 C19B 1.486(3)
C16 C19 1.486(3)
C17 C18 1.374(4)
F1 C21 1.282(4)
C19 C20 1.394(4)
C19 C24 1.399(4)
C20 C21 1.376(4)
C21 C22 1.386(4)
C22 C23 1.379(5)
C23 C24 1.371(4)
F1B C21B 1.223(7)
C19B C24B 1.394(4)
C19B C20B 1.399(4)
C24B C23B 1.376(4)
C23B C22B 1.386(4)
C22B C21B 1.379(5)
C21B C20B 1.371(4)
